data_4085471
loop_
_publ_author_name
'Protchenko, Andrey V.'
'Blake, Matthew P.'
'Schwarz, Andrew D.'
'Jones, Cameron'
'Mountford, Philip'
'Aldridge, Simon'

_publ_section_title
;
 Reactivity of Boryl- and Silyl-Substituted Carbenoids toward Alkynes:
 Insertion and Cycloaddition Chemistry
;
_journal_issue 11
_journal_name_full Organometallics
_journal_page_first 2126
_journal_paper_doi 10.1021/om501252m
_journal_volume 34
_journal_year 2015
_chemical_formula_moiety 'C46 H62 N2 Si2 Sn2'
_chemical_formula_sum 'C46 H62 N2 Si2 Sn2'
_chemical_formula_weight 936.56
_chemical_name_systematic
;
{Sn(N(Dipp)SiMe3)(CCPh)}2
;
_space_group_IT_number 14
_symmetry_cell_setting monoclinic
_symmetry_space_group_name_Hall '-P 2ybc'
_symmetry_space_group_name_H-M 'P 1 21/c 1'
_atom_sites_solution_hydrogens difmap
_atom_sites_solution_primary direct
_atom_sites_solution_secondary difmap
_audit_creation_date 12-12-11
_audit_creation_method CRYSTALS_ver_14.40
_cell_angle_alpha 90
_cell_angle_beta 111.4663(9)
_cell_angle_gamma 90
_cell_formula_units_Z 2
_cell_length_a 12.01113(11)
_cell_length_b 14.37422(10)
_cell_length_c 14.20295(11)
_cell_measurement_reflns_used 15247
_cell_measurement_temperature 150
_cell_measurement_theta_max 76
_cell_measurement_theta_min 3
_cell_volume 2282.05(3)
_computing_cell_refinement 'USER DEFINED CELL REFINEMENT'
_computing_data_collection 'USER DEFINED DATA COLLECTION'
_computing_data_reduction 'CrysAlis, (Oxford Diffraction, 2002)'
_computing_molecular_graphics 'CAMERON (Watkin et al., 1996)'
_computing_publication_material 'CRYSTALS (Betteridge et al., 2003)'
_computing_structure_refinement 'CRYSTALS (Betteridge et al., 2003)'
_computing_structure_solution 'SIR92 (Altomare et al., 1994)'
_diffrn_ambient_temperature 150
_diffrn_measured_fraction_theta_full 0.996
_diffrn_measured_fraction_theta_max 0.991
_diffrn_measurement_device Serial
_diffrn_measurement_device_type Unknown
_diffrn_measurement_method \w/2\q
_diffrn_radiation_monochromator graphite
_diffrn_radiation_type 'Cu K\a'
_diffrn_radiation_wavelength 1.54184
_diffrn_reflns_av_R_equivalents 0.020
_diffrn_reflns_limit_h_max 15
_diffrn_reflns_limit_h_min -14
_diffrn_reflns_limit_k_max 18
_diffrn_reflns_limit_k_min -17
_diffrn_reflns_limit_l_max 9
_diffrn_reflns_limit_l_min -17
_diffrn_reflns_number 22420
_diffrn_reflns_theta_full 75.067
_diffrn_reflns_theta_max 76.599
_diffrn_reflns_theta_min 3.955
_diffrn_standards_number 0
_exptl_absorpt_coefficient_mu 9.436
_exptl_absorpt_correction_T_max 0.39
_exptl_absorpt_correction_T_min 0.15
_exptl_absorpt_correction_type multi-scan
_exptl_absorpt_process_details 'DENZO/SCALEPACK (Otwinowski & Minor, 1997)'
_exptl_crystal_colour Yellow
_exptl_crystal_density_diffrn 1.363
_exptl_crystal_density_method 'not measured'
_exptl_crystal_description plate
_exptl_crystal_F_000 960
_exptl_crystal_size_max 0.200
_exptl_crystal_size_mid 0.200
_exptl_crystal_size_min 0.100
_refine_diff_density_max 0.66
_refine_diff_density_min -0.45
_refine_ls_extinction_method None
_refine_ls_goodness_of_fit_ref 1.0565
_refine_ls_hydrogen_treatment constr
_refine_ls_matrix_type full
_refine_ls_number_parameters 235
_refine_ls_number_reflns 4527
_refine_ls_number_restraints 0
_refine_ls_R_factor_all 0.0195
_refine_ls_R_factor_gt 0.0188
_refine_ls_shift/su_max 0.0022880
_refine_ls_shift/su_mean 0.0000553
_refine_ls_structure_factor_coef F
_refine_ls_weighting_details
;
 Method, part 1, Chebychev polynomial, (Watkin, 1994, Prince, 1982) 
 [weight] = 1.0/[A~0~*T~0~(x)+A~1~*T~1~(x) ... +A~n-1~]*T~n-1~(x)] 
 where A~i~ are the Chebychev coefficients listed below and x= Fcalc/Fmax 
 Method = Robust Weighting (Prince, 1982) 
 W = [weight] * [1-(deltaF/6*sigmaF)^2^]^2^ 
 A~i~ are: 
 4.62 -4.51 1.59 -0.523 -1.45 
;
_refine_ls_weighting_scheme calc
_refine_ls_wR_factor_all 0.0184
_refine_ls_wR_factor_gt 0.0183
_refine_ls_wR_factor_ref 0.0182
_reflns_limit_h_max 14
_reflns_limit_h_min -15
_reflns_limit_k_max 18
_reflns_limit_k_min 0
_reflns_limit_l_max 17
_reflns_limit_l_min 0
_reflns_number_gt 4594
_reflns_number_total 4759
_reflns_threshold_expression I>2.0\s(I)
_oxford_diffrn_Wilson_B_factor 1.72
_oxford_diffrn_Wilson_scale 0.08
_oxford_refine_ls_r_factor_ref 0.0183
_oxford_refine_ls_scale 3.5326(19)
_oxford_reflns_number_all 4740
_oxford_reflns_threshold_expression_ref I>3.0\s(I)
_oxford_structure_analysis_title 'ADS_310 in P2(1)/c'
_cod_data_source_file om501252m_si_002.cif
_cod_data_source_block 8
_cod_depositor_comments 'Adding full bibliography for 4085469--4085474.cif.'
_cod_original_cell_volume 2282.05(4)
_cod_original_sg_symbol_H-M 'P 1 21/c 1 '
_cod_database_code 4085471

loop_
_symmetry_equiv_pos_as_xyz
x,y,z
-x,-y,-z
-x,y+1/2,-z+1/2
x,-y+1/2,z+1/2

loop_
_atom_site_label
_atom_site_type_symbol
_atom_site_fract_x
_atom_site_fract_y
_atom_site_fract_z
_atom_site_U_iso_or_equiv
_atom_site_occupancy
_atom_site_adp_type
_atom_site_refinement_flags_posn
C1 C 1.00705(11) 0.39120(9) 0.51272(10) 0.0267 1.0000 Uani .
C2 C 1.02399(11) 0.30891(9) 0.53407(10) 0.0264 1.0000 Uani .
C3 C 1.04331(12) 0.21358(9) 0.56489(10) 0.0255 1.0000 Uani .
C4 C 1.15875(13) 0.17598(10) 0.60160(11) 0.0318 1.0000 Uani .
C5 C 1.17684(15) 0.08538(11) 0.63756(12) 0.0386 1.0000 Uani .
C6 C 1.08054(17) 0.03192(11) 0.63642(13) 0.0412 1.0000 Uani .
C7 C 0.96586(15) 0.06796(11) 0.59852(12) 0.0391 1.0000 Uani .
C8 C 0.94680(13) 0.15823(10) 0.56270(11) 0.0320 1.0000 Uani .
C9 C 0.72430(11) 0.47091(9) 0.22161(9) 0.0226 1.0000 Uani .
C10 C 0.69941(12) 0.38015(10) 0.18114(11) 0.0285 1.0000 Uani .
C11 C 0.65672(13) 0.36879(11) 0.07615(11) 0.0353 1.0000 Uani .
C12 C 0.63974(13) 0.44408(12) 0.01206(11) 0.0378 1.0000 Uani .
C13 C 0.66495(13) 0.53300(11) 0.05167(11) 0.0334 1.0000 Uani .
C14 C 0.70752(11) 0.54822(10) 0.15614(9) 0.0255 1.0000 Uani .
C15 C 0.72275(16) 0.29568(10) 0.25007(13) 0.0394 1.0000 Uani .
C16 C 0.6184(2) 0.22676(13) 0.21767(19) 0.0620 1.0000 Uani .
C17 C 0.83815(17) 0.24670(11) 0.25726(14) 0.0468 1.0000 Uani .
C18 C 0.73571(12) 0.64707(9) 0.19596(10) 0.0285 1.0000 Uani .
C19 C 0.84263(14) 0.68672(11) 0.17557(12) 0.0394 1.0000 Uani .
C20 C 0.62762(14) 0.71136(11) 0.15223(13) 0.0409 1.0000 Uani .
C21 C 0.51703(13) 0.47426(12) 0.30178(12) 0.0379 1.0000 Uani .
C22 C 0.67841(15) 0.60672(12) 0.45557(14) 0.0428 1.0000 Uani .
C23 C 0.70373(17) 0.40220(14) 0.49549(14) 0.0499 1.0000 Uani .
N1 N 0.77120(10) 0.48394(7) 0.32957(8) 0.0225 1.0000 Uani .
Sn1 Sn 0.958117(7) 0.486119(6) 0.372358(6) 0.0214 1.0000 Uani .
Si1 Si 0.67335(3) 0.49147(2) 0.39341(3) 0.0239 1.0000 Uani .
H41 H 1.2258 0.2135 0.6041 0.0381 1.0000 Uiso R
H51 H 1.2560 0.0608 0.6620 0.0456 1.0000 Uiso R
H61 H 1.0942 -0.0295 0.6655 0.0485 1.0000 Uiso R
H71 H 0.9003 0.0311 0.5971 0.0475 1.0000 Uiso R
H81 H 0.8666 0.1834 0.5359 0.0387 1.0000 Uiso R
H111 H 0.6385 0.3073 0.0484 0.0421 1.0000 Uiso R
H121 H 0.6080 0.4341 -0.0590 0.0456 1.0000 Uiso R
H131 H 0.6535 0.5850 0.0090 0.0405 1.0000 Uiso R
H151 H 0.7375 0.3180 0.3213 0.0464 1.0000 Uiso R
H162 H 0.6370 0.1765 0.2679 0.0918 1.0000 Uiso R
H161 H 0.6079 0.2000 0.1515 0.0916 1.0000 Uiso R
H163 H 0.5452 0.2569 0.2125 0.0913 1.0000 Uiso R
H172 H 0.8534 0.1967 0.3052 0.0719 1.0000 Uiso R
H171 H 0.9057 0.2897 0.2768 0.0716 1.0000 Uiso R
H173 H 0.8296 0.2209 0.1926 0.0712 1.0000 Uiso R
H181 H 0.7593 0.6447 0.2717 0.0339 1.0000 Uiso R
H191 H 0.8596 0.7494 0.2036 0.0597 1.0000 Uiso R
H193 H 0.9137 0.6478 0.2082 0.0594 1.0000 Uiso R
H192 H 0.8255 0.6886 0.1040 0.0594 1.0000 Uiso R
H201 H 0.6462 0.7730 0.1823 0.0628 1.0000 Uiso R
H203 H 0.6066 0.7175 0.0789 0.0624 1.0000 Uiso R
H202 H 0.5582 0.6861 0.1642 0.0624 1.0000 Uiso R
H211 H 0.5107 0.4133 0.2731 0.0581 1.0000 Uiso R
H212 H 0.5011 0.5214 0.2506 0.0587 1.0000 Uiso R
H213 H 0.4650 0.4799 0.3388 0.0579 1.0000 Uiso R
H221 H 0.7586 0.6168 0.5016 0.0653 1.0000 Uiso R
H222 H 0.6577 0.6556 0.4049 0.0652 1.0000 Uiso R
H223 H 0.6221 0.6054 0.4905 0.0651 1.0000 Uiso R
H231 H 0.7844 0.4091 0.5461 0.0784 1.0000 Uiso R
H232 H 0.6455 0.4091 0.5268 0.0767 1.0000 Uiso R
H233 H 0.6930 0.3426 0.4646 0.0770 1.0000 Uiso R

loop_
_atom_site_aniso_label
_atom_site_aniso_U_11
_atom_site_aniso_U_22
_atom_site_aniso_U_33
_atom_site_aniso_U_23
_atom_site_aniso_U_13
_atom_site_aniso_U_12
C1 0.0247(6) 0.0227(6) 0.0277(6) 0.0011(5) 0.0037(5) 0.0001(5)
C2 0.0238(6) 0.0273(7) 0.0244(6) -0.0022(5) 0.0045(5) -0.0014(5)
C3 0.0302(6) 0.0228(6) 0.0226(6) -0.0003(5) 0.0088(5) 0.0005(5)
C4 0.0303(7) 0.0289(7) 0.0352(7) 0.0019(6) 0.0107(6) 0.0012(6)
C5 0.0401(8) 0.0319(8) 0.0421(8) 0.0059(6) 0.0132(6) 0.0112(6)
C6 0.0565(10) 0.0244(7) 0.0466(9) 0.0081(6) 0.0233(8) 0.0050(7)
C7 0.0450(8) 0.0303(7) 0.0472(9) 0.0051(6) 0.0229(7) -0.0056(6)
C8 0.0309(7) 0.0295(7) 0.0364(7) 0.0017(6) 0.0134(6) 0.0007(5)
C9 0.0163(5) 0.0274(6) 0.0229(6) -0.0027(5) 0.0058(5) -0.0002(5)
C10 0.0234(6) 0.0301(7) 0.0321(7) -0.0067(5) 0.0104(5) -0.0031(5)
C11 0.0275(7) 0.0398(8) 0.0360(8) -0.0162(6) 0.0086(6) -0.0042(6)
C12 0.0299(7) 0.0530(9) 0.0244(7) -0.0109(6) 0.0029(5) 0.0051(6)
C13 0.0317(7) 0.0421(8) 0.0229(6) 0.0027(6) 0.0061(5) 0.0086(6)
C14 0.0216(6) 0.0300(6) 0.0231(6) -0.0001(5) 0.0061(5) 0.0028(5)
C15 0.0558(10) 0.0236(7) 0.0452(8) -0.0066(6) 0.0263(7) -0.0077(6)
C16 0.0774(14) 0.0362(9) 0.0940(16) -0.0163(10) 0.0571(13) -0.0212(9)
C17 0.0593(11) 0.0279(7) 0.0491(9) 0.0032(7) 0.0151(8) 0.0030(7)
C18 0.0331(7) 0.0269(6) 0.0253(6) 0.0037(5) 0.0103(5) 0.0020(5)
C19 0.0382(8) 0.0400(8) 0.0410(8) -0.0005(6) 0.0157(7) -0.0056(6)
C20 0.0397(8) 0.0304(7) 0.0510(9) 0.0024(6) 0.0146(7) 0.0065(6)
C21 0.0251(7) 0.0476(9) 0.0412(8) -0.0069(7) 0.0120(6) -0.0024(6)
C22 0.0408(8) 0.0441(9) 0.0517(9) -0.0175(7) 0.0266(7) -0.0089(7)
C23 0.0480(9) 0.0592(11) 0.0513(10) 0.0274(9) 0.0286(8) 0.0135(8)
N1 0.0205(5) 0.0244(5) 0.0202(5) 0.0004(4) 0.0047(4) -0.0002(4)
Sn1 0.01782(5) 0.02346(5) 0.02041(5) 0.00087(3) 0.00395(4) 0.00030(3)
Si1 0.02300(17) 0.02526(16) 0.02337(17) 0.00164(12) 0.00857(14) -0.00075(12)

loop_
_atom_type_symbol
_atom_type_scat_dispersion_real
_atom_type_scat_dispersion_imag
_atom_type_scat_Cromer_Mann_a1
_atom_type_scat_Cromer_Mann_b1
_atom_type_scat_Cromer_Mann_a2
_atom_type_scat_Cromer_Mann_b2
_atom_type_scat_Cromer_Mann_a3
_atom_type_scat_Cromer_Mann_b3
_atom_type_scat_Cromer_Mann_a4
_atom_type_scat_Cromer_Mann_b4
_atom_type_scat_Cromer_Mann_c
_atom_type_scat_source
C 0.0181 0.0091 2.3100 20.8439 1.0200 10.2075 1.5886 0.5687 0.8650 51.6512 0.2156 'International Tables Vol C 4.2.6.8 and 6.1.1.4'
H 0.0000 0.0000 0.4930 10.5109 0.3229 26.1257 0.1402 3.1424 0.0408 57.7998 0.0030 'International Tables Vol C 4.2.6.8 and 6.1.1.4'
N 0.0311 0.0180 12.2126 0.0057 3.1322 9.8933 2.0125 28.9975 1.1663 0.5826 -11.5290 'International Tables Vol C 4.2.6.8 and 6.1.1.4'
Si 0.2541 0.3302 6.2915 2.4386 3.0353 32.3337 1.9891 0.6785 1.5410 81.6937 1.1407 'International Tables Vol C 4.2.6.8 and 6.1.1.4'
Sn 0.0259 5.4591 19.1889 5.8303 19.1005 0.5031 4.4585 26.8909 2.4663 83.9572 4.7821 'International Tables Vol C 4.2.6.8 and 6.1.1.4'

loop_
_geom_angle_atom_site_label_1
_geom_angle_site_symmetry_1
_geom_angle_atom_site_label_2
_geom_angle_atom_site_label_3
_geom_angle_site_symmetry_3
_geom_angle
_geom_angle_publ_flag
Sn1 2_766 C1 C2 . 126.01(11) yes
Sn1 2_766 C1 Sn1 . 94.66(5) yes
C2 . C1 Sn1 . 139.02(11) yes
C1 . C2 C3 . 176.54(14) yes
C2 . C3 C4 . 120.75(12) yes
C2 . C3 C8 . 119.88(12) yes
C4 . C3 C8 . 119.30(12) yes
C3 . C4 C5 . 120.02(14) yes
C3 . C4 H41 . 120.1 no
C5 . C4 H41 . 119.9 no
C4 . C5 C6 . 119.97(14) yes
C4 . C5 H51 . 118.9 no
C6 . C5 H51 . 121.1 no
C5 . C6 C7 . 120.38(14) yes
C5 . C6 H61 . 119.6 no
C7 . C6 H61 . 120.0 no
C6 . C7 C8 . 120.15(14) yes
C6 . C7 H71 . 120.2 no
C8 . C7 H71 . 119.7 no
C3 . C8 C7 . 120.15(14) yes
C3 . C8 H81 . 119.7 no
C7 . C8 H81 . 120.2 no
C10 . C9 C14 . 119.98(12) yes
C10 . C9 N1 . 119.72(12) yes
C14 . C9 N1 . 120.26(11) yes
C9 . C10 C11 . 118.84(13) yes
C9 . C10 C15 . 120.92(12) yes
C11 . C10 C15 . 120.21(13) yes
C10 . C11 C12 . 121.33(13) yes
C10 . C11 H111 . 119.0 no
C12 . C11 H111 . 119.7 no
C11 . C12 C13 . 119.88(13) yes
C11 . C12 H121 . 119.1 no
C13 . C12 H121 . 120.9 no
C12 . C13 C14 . 121.08(14) yes
C12 . C13 H131 . 120.9 no
C14 . C13 H131 . 118.0 no
C9 . C14 C13 . 118.89(13) yes
C9 . C14 C18 . 122.04(11) yes
C13 . C14 C18 . 119.07(13) yes
C10 . C15 C16 . 112.68(16) yes
C10 . C15 C17 . 111.15(13) yes
C16 . C15 C17 . 110.23(14) yes
C10 . C15 H151 . 108.3 no
C16 . C15 H151 . 109.3 no
C17 . C15 H151 . 104.9 no
C15 . C16 H162 . 108.3 no
C15 . C16 H161 . 110.2 no
H162 . C16 H161 . 108.8 no
C15 . C16 H163 . 111.0 no
H162 . C16 H163 . 110.3 no
H161 . C16 H163 . 108.2 no
C15 . C17 H172 . 109.0 no
C15 . C17 H171 . 111.6 no
H172 . C17 H171 . 110.4 no
C15 . C17 H173 . 109.7 no
H172 . C17 H173 . 108.4 no
H171 . C17 H173 . 107.6 no
C14 . C18 C19 . 111.51(12) yes
C14 . C18 C20 . 111.93(12) yes
C19 . C18 C20 . 110.23(12) yes
C14 . C18 H181 . 107.6 no
C19 . C18 H181 . 106.7 no
C20 . C18 H181 . 108.6 no
C18 . C19 H191 . 109.4 no
C18 . C19 H193 . 110.1 no
H191 . C19 H193 . 108.5 no
C18 . C19 H192 . 110.0 no
H191 . C19 H192 . 109.7 no
H193 . C19 H192 . 109.1 no
C18 . C20 H201 . 110.3 no
C18 . C20 H203 . 109.6 no
H201 . C20 H203 . 108.2 no
C18 . C20 H202 . 110.8 no
H201 . C20 H202 . 109.6 no
H203 . C20 H202 . 108.2 no
Si1 . C21 H211 . 108.7 no
Si1 . C21 H212 . 107.8 no
H211 . C21 H212 . 111.1 no
Si1 . C21 H213 . 107.3 no
H211 . C21 H213 . 110.3 no
H212 . C21 H213 . 111.5 no
Si1 . C22 H221 . 107.9 no
Si1 . C22 H222 . 109.6 no
H221 . C22 H222 . 108.6 no
Si1 . C22 H223 . 108.3 no
H221 . C22 H223 . 111.5 no
H222 . C22 H223 . 110.8 no
Si1 . C23 H231 . 111.2 no
Si1 . C23 H232 . 108.6 no
H231 . C23 H232 . 110.0 no
Si1 . C23 H233 . 107.8 no
H231 . C23 H233 . 111.2 no
H232 . C23 H233 . 108.0 no
C9 . N1 Sn1 . 105.68(8) yes
C9 . N1 Si1 . 119.36(9) yes
Sn1 . N1 Si1 . 134.94(6) yes
C1 . Sn1 C1 2_766 85.34(5) yes
C1 . Sn1 N1 . 98.54(4) yes
C1 2_766 Sn1 N1 . 96.47(4) yes
C23 . Si1 C21 . 108.09(8) yes
C23 . Si1 C22 . 106.19(9) yes
C21 . Si1 C22 . 107.29(8) yes
C23 . Si1 N1 . 112.72(7) yes
C21 . Si1 N1 . 109.20(6) yes
C22 . Si1 N1 . 113.10(6) yes

loop_
_geom_bond_atom_site_label_1
_geom_bond_atom_site_label_2
_geom_bond_site_symmetry_2
_geom_bond_distance
_geom_bond_publ_flag
C1 Sn1 2_766 2.3343(13) yes
C1 C2 . 1.2196(19) yes
C1 Sn1 . 2.3072(13) yes
C2 C3 . 1.4314(18) yes
C3 C4 . 1.3991(19) yes
C3 C8 . 1.3969(19) yes
C4 C5 . 1.387(2) yes
C4 H41 . 0.959 no
C5 C6 . 1.384(2) yes
C5 H51 . 0.953 no
C6 C7 . 1.383(2) yes
C6 H61 . 0.963 no
C7 C8 . 1.382(2) yes
C7 H71 . 0.943 no
C8 H81 . 0.968 no
C9 C10 . 1.4128(18) yes
C9 C14 . 1.4153(19) yes
C9 N1 . 1.4393(16) yes
C10 C11 . 1.398(2) yes
C10 C15 . 1.520(2) yes
C11 C12 . 1.380(2) yes
C11 H111 . 0.960 no
C12 C13 . 1.385(2) yes
C12 H121 . 0.950 no
C13 C14 . 1.3985(19) yes
C13 H131 . 0.939 no
C14 C18 . 1.5210(19) yes
C15 C16 . 1.530(2) yes
C15 C17 . 1.525(2) yes
C15 H151 . 1.013 no
C16 H162 . 0.982 no
C16 H161 . 0.980 no
C16 H163 . 0.958 no
C17 H172 . 0.961 no
C17 H171 . 0.976 no
C17 H173 . 0.960 no
C18 C19 . 1.526(2) yes
C18 C20 . 1.5281(19) yes
C18 H181 . 1.008 no
C19 H191 . 0.976 no
C19 H193 . 0.983 no
C19 H192 . 0.961 no
C20 H201 . 0.973 no
C20 H203 . 0.982 no
C20 H202 . 0.979 no
C21 Si1 . 1.8686(16) yes
C21 H211 . 0.957 no
C21 H212 . 0.961 no
C21 H213 . 0.956 no
C22 Si1 . 1.8677(16) yes
C22 H221 . 0.957 no
C22 H222 . 0.971 no
C22 H223 . 0.975 no
C23 Si1 . 1.8694(16) yes
C23 H231 . 0.977 no
C23 H232 . 0.961 no
C23 H233 . 0.949 no
N1 Sn1 . 2.1005(11) yes
N1 Si1 . 1.7305(12) yes
